data_4025851
loop_
_publ_author_name
'Christopher S. Junker'
'Mark E. Welker'
'Cynthia S. Day'

_publ_contact_author_address
; 
Department of Chemistry 
Wake Forest University
P. O. Box 7486
Winston-Salem, N.C. 27109
U.S.A.
;
_publ_contact_author_email welker@wfu.edu
_publ_contact_author_fax '336 758 4656'
_publ_contact_author_name 'Mark E. Welker'
_publ_contact_author_phone '336 758 5758'
_publ_section_title
;
 Synthesis of 4-Aryl- and 4-Alkyl-2-silyl-1,3-butadienes and Their
 Diels-Alder/Cross-Coupling Reactions
;
_journal_name_full 'Journal of Organic Chemistry'
_journal_page_first 8155
_journal_page_last 8165
_journal_paper_doi 10.1021/jo1017734
_journal_volume 75
_journal_year 2010
_chemical_absolute_configuration unk
_chemical_formula_moiety 'C26 H31 N O2 Si'
_chemical_formula_sum 'C26 H31 N O2 Si'
_chemical_formula_weight 417.61
_chemical_name_systematic
; 
 ? 
;
_space_group_IT_number 19
_symmetry_cell_setting orthorhombic
_symmetry_space_group_name_Hall 'P 2ac 2ab'
_symmetry_space_group_name_H-M 'P 21 21 21'
_atom_sites_solution_hydrogens geom
_atom_sites_solution_primary direct
_atom_sites_solution_secondary difmap
_audit_creation_method SHELXTL
_cell_angle_alpha 90.00
_cell_angle_beta 90.00
_cell_angle_gamma 90.00
_cell_formula_units_Z 4
_cell_length_a 8.1254(11)
_cell_length_b 13.4757(18)
_cell_length_c 21.652(3)
_cell_measurement_reflns_used 3975
_cell_measurement_temperature 193(2)
_cell_measurement_theta_max 22.31
_cell_measurement_theta_min 3.76
_cell_volume 2370.8(6)
_computing_cell_refinement 'Bruker SAINT'
_computing_data_collection 'Bruker SMART'
_computing_data_reduction 'Bruker SAINT'
_computing_molecular_graphics 'Bruker SHELXTL'
_computing_publication_material 'Bruker SHELXTL'
_computing_structure_refinement 'Bruker SHELXTL'
_computing_structure_solution 'Bruker SHELXTL'
_diffrn_ambient_temperature 193(2)
_diffrn_measured_fraction_theta_full 0.995
_diffrn_measured_fraction_theta_max 0.995
_diffrn_measurement_device_type 'Bruker APEX CCD'
_diffrn_measurement_method '\f and \w scans'
_diffrn_radiation_monochromator graphite
_diffrn_radiation_source 'fine-focus sealed tube'
_diffrn_radiation_type MoK\a
_diffrn_radiation_wavelength 0.71073
_diffrn_reflns_av_R_equivalents 0.0533
_diffrn_reflns_av_sigmaI/netI 0.0332
_diffrn_reflns_limit_h_max 10
_diffrn_reflns_limit_h_min -10
_diffrn_reflns_limit_k_max 17
_diffrn_reflns_limit_k_min -17
_diffrn_reflns_limit_l_max 26
_diffrn_reflns_limit_l_min -27
_diffrn_reflns_number 21111
_diffrn_reflns_theta_full 26.72
_diffrn_reflns_theta_max 26.72
_diffrn_reflns_theta_min 3.76
_exptl_absorpt_coefficient_mu 0.120
_exptl_absorpt_correction_T_max 0.7457
_exptl_absorpt_correction_T_min 0.6129
_exptl_absorpt_correction_type multi-scan
_exptl_absorpt_process_details
;
 Data were corrected for scaling and absorption effects
 using the  multi-scan technique (SADABS) Sheldrick, G. M. (2008).  
;
_exptl_crystal_colour colourless
_exptl_crystal_density_diffrn 1.170
_exptl_crystal_density_method 'not measured'
_exptl_crystal_description parallelepiped
_exptl_crystal_F_000 896
_exptl_crystal_size_max 0.42
_exptl_crystal_size_mid 0.13
_exptl_crystal_size_min 0.07
_refine_diff_density_max 0.315
_refine_diff_density_min -0.139
_refine_diff_density_rms 0.043
_refine_ls_abs_structure_details 'Flack H D (1983), Acta Cryst. A39, 876-881'
_refine_ls_extinction_method none
_refine_ls_goodness_of_fit_ref 1.039
_refine_ls_hydrogen_treatment constr
_refine_ls_matrix_type full
_refine_ls_number_parameters 312
_refine_ls_number_reflns 2857
_refine_ls_number_restraints 10
_refine_ls_restrained_S_all 1.045
_refine_ls_R_factor_all 0.0584
_refine_ls_R_factor_gt 0.0471
_refine_ls_shift/su_max 0.000
_refine_ls_shift/su_mean 0.000
_refine_ls_structure_factor_coef Fsqd
_refine_ls_weighting_details 'calc w=1/[\s^2^(Fo^2^)+(0.0730P)^2^+0.2096P] where P=(Fo^2^+2Fc^2^)/3'
_refine_ls_weighting_scheme calc
_refine_ls_wR_factor_gt 0.1131
_refine_ls_wR_factor_ref 0.1217
_reflns_number_gt 2402
_reflns_number_total 2857
_reflns_threshold_expression >2sigma(I)
_cod_data_source_file jo1017734_si_002_1.cif
_cod_data_source_block a02q2m
_cod_depositor_comments
;
The following automatic conversions were performed:

'_symmetry_cell_setting' value 'Orthorhombic' changed to
'orthorhombic' according to the built-in table from CIF Core
dictionary named 'cif_core.dic' version 2.4.1 from 2010-06-29.

Automatic conversion script
Id: cif_fix_values 1646 2011-03-28 12:23:43Z adriana 
;
_cod_database_code 4025851

loop_
_symmetry_equiv_pos_as_xyz
'x, y, z'
'x+1/2, -y+1/2, -z'
'-x, y+1/2, -z+1/2'
'-x+1/2, -y, z+1/2'

loop_
_atom_site_label
_atom_site_type_symbol
_atom_site_fract_x
_atom_site_fract_y
_atom_site_fract_z
_atom_site_U_iso_or_equiv
_atom_site_adp_type
_atom_site_occupancy
_atom_site_symmetry_multiplicity
_atom_site_calc_flag
_atom_site_refinement_flags
_atom_site_disorder_assembly
_atom_site_disorder_group
Si1 Si 0.57023(11) 0.15183(6) 0.76346(4) 0.0529(2) Uani 1 1 d D . .
O1 O 0.1162(3) 0.17409(16) 0.53857(13) 0.0795(8) Uani 1 1 d . . .
O2 O 0.5172(2) -0.03159(16) 0.60792(11) 0.0589(5) Uani 1 1 d . A .
N1 N 0.2891(3) 0.05429(16) 0.57569(10) 0.0436(5) Uani 1 1 d . A .
C1 C 0.2499(4) 0.1505(2) 0.55597(12) 0.0513(7) Uani 1 1 d . . .
C2 C 0.4038(4) 0.21252(19) 0.55793(11) 0.0499(7) Uani 1 1 d . . .
H2 H 0.4254 0.2384 0.5154 0.060 Uiso 1 1 calc R . .
C3 C 0.3971(4) 0.3027(2) 0.60328(11) 0.0486(6) Uani 1 1 d . A .
H3 H 0.4986 0.3423 0.5946 0.058 Uiso 1 1 calc R . .
C4 C 0.4164(4) 0.26538(19) 0.66902(11) 0.0464(6) Uani 1 1 d . . .
H4 H 0.3417 0.2869 0.7000 0.056 Uiso 1 1 calc R A .
C5 C 0.5371(3) 0.20267(19) 0.68368(11) 0.0435(6) Uani 1 1 d . A .
C6 C 0.6462(4) 0.1706(2) 0.63049(13) 0.0511(7) Uani 1 1 d . . .
H6A H 0.7150 0.1137 0.6435 0.061 Uiso 1 1 calc R A .
H6B H 0.7204 0.2258 0.6188 0.061 Uiso 1 1 calc R . .
C7 C 0.5411(3) 0.1408(2) 0.57475(12) 0.0486(6) Uani 1 1 d . A .
H7 H 0.6144 0.1315 0.5381 0.058 Uiso 1 1 calc R . .
C8 C 0.4555(3) 0.0432(2) 0.58911(12) 0.0443(6) Uani 1 1 d . . .
C9 C 0.1732(3) -0.0255(2) 0.57870(13) 0.0470(6) Uani 1 1 d . . .
C10 C 0.0252(4) -0.0117(3) 0.6072(2) 0.0716(10) Uani 1 1 d . A .
H10 H 0.0002 0.0499 0.6263 0.086 Uiso 1 1 calc R . .
C11 C -0.0877(5) -0.0881(3) 0.6078(2) 0.0907(14) Uani 1 1 d . . .
H11 H -0.1922 -0.0778 0.6264 0.109 Uiso 1 1 calc R A .
C12 C -0.0523(5) -0.1777(3) 0.5824(2) 0.0824(12) Uani 1 1 d . A .
H12 H -0.1297 -0.2304 0.5843 0.099 Uiso 1 1 calc R . .
C13 C 0.0962(6) -0.1909(3) 0.55407(18) 0.0819(12) Uani 1 1 d . . .
H13 H 0.1206 -0.2529 0.5353 0.098 Uiso 1 1 calc R A .
C14 C 0.2122(5) -0.1151(2) 0.55224(14) 0.0614(8) Uani 1 1 d . A .
H14 H 0.3161 -0.1251 0.5331 0.074 Uiso 1 1 calc R . .
C15 C 0.2555(4) 0.3726(2) 0.59268(12) 0.0527(7) Uani 1 1 d . . .
C16 C 0.1025(5) 0.3584(3) 0.61948(15) 0.0679(9) Uani 1 1 d . A .
H16 H 0.0839 0.3018 0.6447 0.081 Uiso 1 1 calc R . .
C17 C -0.0229(6) 0.4254(3) 0.60986(18) 0.0846(12) Uani 1 1 d . . .
H17 H -0.1277 0.4151 0.6283 0.101 Uiso 1 1 calc R A .
C18 C 0.0052(7) 0.5088(3) 0.57279(19) 0.0946(16) Uani 1 1 d . A .
H18 H -0.0803 0.5558 0.5664 0.114 Uiso 1 1 calc R . .
C19 C 0.1533(7) 0.5226(3) 0.54607(18) 0.0824(13) Uani 1 1 d . . .
H19 H 0.1712 0.5788 0.5205 0.099 Uiso 1 1 calc R A .
C20 C 0.2787(5) 0.4559(2) 0.55554(13) 0.0607(9) Uani 1 1 d . A .
H20 H 0.3825 0.4667 0.5365 0.073 Uiso 1 1 calc R . .
C21 C 0.4684(5) 0.2337(3) 0.82044(13) 0.0625(8) Uani 1 1 d D A .
H21A H 0.5199 0.3002 0.8183 0.075 Uiso 1 1 calc R . .
H21B H 0.3513 0.2412 0.8086 0.075 Uiso 1 1 calc R . .
C22 C 0.4763(5) 0.1972(3) 0.88710(14) 0.0765(10) Uani 1 1 d D . .
H22A H 0.5916 0.1923 0.9001 0.115 Uiso 1 1 calc R A .
H22B H 0.4242 0.1318 0.8901 0.115 Uiso 1 1 calc R . .
H22C H 0.4183 0.2441 0.9140 0.115 Uiso 1 1 calc R . .
C23 C 0.8000(18) 0.1680(11) 0.7788(13) 0.091(6) Uani 0.50 1 d PD A 1
H23A H 0.8201 0.1470 0.8220 0.109 Uiso 0.50 1 calc PR A 1
H23B H 0.8586 0.1202 0.7520 0.109 Uiso 0.50 1 calc PR A 1
C24 C 0.882(3) 0.2669(12) 0.7705(10) 0.106(5) Uani 0.50 1 d PD A 1
H24A H 1.0009 0.2599 0.7773 0.158 Uiso 0.50 1 calc PR A 1
H24B H 0.8370 0.3144 0.8004 0.158 Uiso 0.50 1 calc PR A 1
H24C H 0.8624 0.2911 0.7285 0.158 Uiso 0.50 1 calc PR A 1
C25 C 0.4370(18) 0.0330(8) 0.7683(6) 0.083(4) Uani 0.50 1 d PD A 1
H25A H 0.4776 -0.0145 0.7369 0.099 Uiso 0.50 1 calc PR A 1
H25B H 0.4550 0.0023 0.8093 0.099 Uiso 0.50 1 calc PR A 1
C26 C 0.2506(15) 0.0462(10) 0.7589(6) 0.107(4) Uani 0.50 1 d PD A 1
H26A H 0.1995 -0.0189 0.7524 0.161 Uiso 0.50 1 calc PR A 1
H26B H 0.2309 0.0883 0.7228 0.161 Uiso 0.50 1 calc PR A 1
H26C H 0.2028 0.0775 0.7956 0.161 Uiso 0.50 1 calc PR A 1
C23' C 0.7879(19) 0.1233(13) 0.7776(11) 0.099(6) Uani 0.50 1 d PD A 2
H23C H 0.8010 0.1008 0.8209 0.119 Uiso 0.50 1 calc PR A 2
H23D H 0.8220 0.0682 0.7503 0.119 Uiso 0.50 1 calc PR A 2
C24' C 0.897(3) 0.2095(16) 0.7668(12) 0.152(11) Uani 0.50 1 d PD A 2
H24D H 1.0095 0.1928 0.7797 0.228 Uiso 0.50 1 calc PR A 2
H24E H 0.8578 0.2664 0.7908 0.228 Uiso 0.50 1 calc PR A 2
H24F H 0.8968 0.2264 0.7228 0.228 Uiso 0.50 1 calc PR A 2
C25' C 0.5255(14) 0.0195(6) 0.7675(6) 0.064(3) Uani 0.50 1 d PD A 2
H25C H 0.5871 -0.0158 0.7348 0.077 Uiso 0.50 1 calc PR A 2
H25D H 0.5620 -0.0069 0.8080 0.077 Uiso 0.50 1 calc PR A 2
C26' C 0.3432(16) 0.0008(9) 0.7596(6) 0.085(3) Uani 0.50 1 d PD A 2
H26D H 0.3234 -0.0707 0.7558 0.127 Uiso 0.50 1 calc PR A 2
H26E H 0.3042 0.0346 0.7223 0.127 Uiso 0.50 1 calc PR A 2
H26F H 0.2838 0.0265 0.7956 0.127 Uiso 0.50 1 calc PR A 2

loop_
_atom_site_aniso_label
_atom_site_aniso_U_11
_atom_site_aniso_U_22
_atom_site_aniso_U_33
_atom_site_aniso_U_23
_atom_site_aniso_U_13
_atom_site_aniso_U_12
Si1 0.0633(5) 0.0499(4) 0.0456(4) 0.0021(4) -0.0048(4) 0.0131(4)
O1 0.0825(16) 0.0461(12) 0.1100(19) 0.0143(12) -0.0503(15) 0.0011(12)
O2 0.0477(11) 0.0442(11) 0.0849(14) 0.0065(10) 0.0007(10) 0.0067(10)
N1 0.0500(13) 0.0382(11) 0.0426(11) -0.0002(9) -0.0020(10) 0.0001(10)
C1 0.0679(18) 0.0414(14) 0.0446(13) 0.0006(12) -0.0112(13) 0.0006(15)
C2 0.075(2) 0.0405(13) 0.0348(12) 0.0023(11) 0.0055(12) -0.0029(14)
C3 0.0656(18) 0.0365(12) 0.0438(13) 0.0051(11) 0.0003(12) -0.0082(13)
C4 0.0573(16) 0.0400(13) 0.0418(12) -0.0029(11) 0.0017(12) -0.0027(13)
C5 0.0480(14) 0.0372(13) 0.0454(13) -0.0027(11) -0.0015(11) -0.0032(12)
C6 0.0449(14) 0.0515(16) 0.0570(15) -0.0034(13) 0.0079(12) -0.0081(13)
C7 0.0535(15) 0.0488(15) 0.0436(12) -0.0041(12) 0.0156(12) -0.0049(14)
C8 0.0485(15) 0.0417(13) 0.0426(13) -0.0045(11) 0.0059(11) 0.0033(12)
C9 0.0514(15) 0.0414(13) 0.0481(14) 0.0052(12) -0.0090(12) -0.0024(12)
C10 0.0455(17) 0.0520(18) 0.117(3) 0.0075(19) -0.0004(18) 0.0063(14)
C11 0.0429(18) 0.078(3) 0.151(4) 0.023(3) -0.006(2) -0.0049(18)
C12 0.068(2) 0.062(2) 0.117(3) 0.019(2) -0.033(2) -0.0263(19)
C13 0.121(4) 0.0520(18) 0.072(2) -0.0035(16) -0.009(2) -0.028(2)
C14 0.083(2) 0.0464(15) 0.0547(16) -0.0017(14) 0.0085(16) -0.0119(17)
C15 0.080(2) 0.0373(14) 0.0412(13) -0.0041(11) -0.0077(14) 0.0005(14)
C16 0.084(2) 0.0567(19) 0.0632(17) 0.0045(16) -0.0040(17) 0.0141(19)
C17 0.086(3) 0.095(3) 0.073(2) -0.016(2) -0.012(2) 0.033(2)
C18 0.143(4) 0.075(3) 0.066(2) -0.014(2) -0.042(3) 0.054(3)
C19 0.144(4) 0.0459(18) 0.057(2) -0.0065(15) -0.030(3) 0.021(2)
C20 0.102(3) 0.0352(13) 0.0445(14) -0.0025(12) -0.0174(16) -0.0050(17)
C21 0.076(2) 0.0626(18) 0.0494(15) -0.0002(14) -0.0009(15) 0.0142(17)
C22 0.083(2) 0.097(3) 0.0499(16) 0.0024(18) -0.0013(16) 0.018(2)
C23 0.081(8) 0.121(14) 0.070(7) 0.017(11) -0.008(6) 0.033(9)
C24 0.081(7) 0.150(13) 0.085(7) -0.019(9) -0.005(6) -0.040(11)
C25 0.129(14) 0.060(7) 0.058(5) 0.013(4) -0.003(9) 0.017(8)
C26 0.109(9) 0.120(10) 0.091(6) 0.018(7) -0.003(7) -0.063(8)
C23' 0.094(9) 0.148(16) 0.055(6) 0.003(11) -0.011(6) 0.078(10)
C24' 0.088(12) 0.25(3) 0.114(11) -0.008(18) -0.026(9) -0.085(19)
C25' 0.098(7) 0.036(4) 0.058(4) 0.005(3) -0.001(5) 0.020(5)
C26' 0.095(10) 0.071(7) 0.089(7) 0.004(6) 0.026(7) -0.013(6)

loop_
_atom_type_symbol
_atom_type_description
_atom_type_scat_dispersion_real
_atom_type_scat_dispersion_imag
_atom_type_scat_source
C C 0.0033 0.0016 'International Tables Vol C Tables 4.2.6.8 and 6.1.1.4'
H H 0.0000 0.0000 'International Tables Vol C Tables 4.2.6.8 and 6.1.1.4'
N N 0.0061 0.0033 'International Tables Vol C Tables 4.2.6.8 and 6.1.1.4'
O O 0.0106 0.0060 'International Tables Vol C Tables 4.2.6.8 and 6.1.1.4'
Si Si 0.0817 0.0704 'International Tables Vol C Tables 4.2.6.8 and 6.1.1.4'

loop_
_geom_angle_atom_site_label_1
_geom_angle_atom_site_label_2
_geom_angle_atom_site_label_3
_geom_angle
_geom_angle_site_symmetry_1
_geom_angle_site_symmetry_3
_geom_angle_publ_flag
C25' Si1 C23' 88.8(7) . . ?
C25' Si1 C21 117.5(4) . . ?
C23' Si1 C21 116.4(7) . . ?
C25' Si1 C5 111.9(4) . . ?
C23' Si1 C5 111.6(8) . . ?
C21 Si1 C5 109.37(13) . . ?
C25' Si1 C23 107.4(6) . . ?
C21 Si1 C23 104.7(8) . . ?
C5 Si1 C23 105.0(8) . . ?
C23' Si1 C25 110.9(7) . . ?
C21 Si1 C25 102.0(4) . . ?
C5 Si1 C25 105.7(4) . . ?
C23 Si1 C25 129.2(6) . . ?
C8 N1 C1 112.6(2) . . ?
C8 N1 C9 123.3(2) . . ?
C1 N1 C9 124.0(2) . . ?
O1 C1 N1 123.3(3) . . ?
O1 C1 C2 128.2(3) . . ?
N1 C1 C2 108.4(2) . . ?
C1 C2 C7 105.3(2) . . ?
C1 C2 C3 114.8(2) . . ?
C7 C2 C3 111.7(2) . . ?
C1 C2 H2 108.3 . . ?
C7 C2 H2 108.3 . . ?
C3 C2 H2 108.3 . . ?
C15 C3 C4 115.4(2) . . ?
C15 C3 C2 114.7(2) . . ?
C4 C3 C2 109.2(2) . . ?
C15 C3 H3 105.5 . . ?
C4 C3 H3 105.5 . . ?
C2 C3 H3 105.5 . . ?
C5 C4 C3 120.6(3) . . ?
C5 C4 H4 119.7 . . ?
C3 C4 H4 119.7 . . ?
C4 C5 C6 115.5(2) . . ?
C4 C5 Si1 123.8(2) . . ?
C6 C5 Si1 120.7(2) . . ?
C5 C6 C7 110.3(2) . . ?
C5 C6 H6A 109.6 . . ?
C7 C6 H6A 109.6 . . ?
C5 C6 H6B 109.6 . . ?
C7 C6 H6B 109.6 . . ?
H6A C6 H6B 108.1 . . ?
C8 C7 C2 105.2(2) . . ?
C8 C7 C6 108.7(2) . . ?
C2 C7 C6 115.5(2) . . ?
C8 C7 H7 109.1 . . ?
C2 C7 H7 109.1 . . ?
C6 C7 H7 109.1 . . ?
O2 C8 N1 124.7(3) . . ?
O2 C8 C7 127.3(3) . . ?
N1 C8 C7 108.0(2) . . ?
C10 C9 C14 120.8(3) . . ?
C10 C9 N1 119.9(3) . . ?
C14 C9 N1 119.4(3) . . ?
C9 C10 C11 119.3(4) . . ?
C9 C10 H10 120.4 . . ?
C11 C10 H10 120.4 . . ?
C12 C11 C10 121.3(4) . . ?
C12 C11 H11 119.4 . . ?
C10 C11 H11 119.4 . . ?
C11 C12 C13 119.0(3) . . ?
C11 C12 H12 120.5 . . ?
C13 C12 H12 120.5 . . ?
C12 C13 C14 121.1(4) . . ?
C12 C13 H13 119.5 . . ?
C14 C13 H13 119.5 . . ?
C9 C14 C13 118.5(3) . . ?
C9 C14 H14 120.7 . . ?
C13 C14 H14 120.7 . . ?
C16 C15 C20 118.4(3) . . ?
C16 C15 C3 122.4(3) . . ?
C20 C15 C3 119.3(3) . . ?
C17 C16 C15 120.6(3) . . ?
C17 C16 H16 119.7 . . ?
C15 C16 H16 119.7 . . ?
C16 C17 C18 119.5(4) . . ?
C16 C17 H17 120.3 . . ?
C18 C17 H17 120.3 . . ?
C19 C18 C17 120.2(4) . . ?
C19 C18 H18 119.9 . . ?
C17 C18 H18 119.9 . . ?
C18 C19 C20 120.5(4) . . ?
C18 C19 H19 119.7 . . ?
C20 C19 H19 119.7 . . ?
C19 C20 C15 120.8(4) . . ?
C19 C20 H20 119.6 . . ?
C15 C20 H20 119.6 . . ?
C22 C21 Si1 114.8(2) . . ?
C22 C21 H21A 108.6 . . ?
Si1 C21 H21A 108.6 . . ?
C22 C21 H21B 108.6 . . ?
Si1 C21 H21B 108.6 . . ?
H21A C21 H21B 107.5 . . ?
C21 C22 H22A 109.5 . . ?
C21 C22 H22B 109.5 . . ?
H22A C22 H22B 109.5 . . ?
C21 C22 H22C 109.5 . . ?
H22A C22 H22C 109.5 . . ?
H22B C22 H22C 109.5 . . ?
C24 C23 Si1 121.0(13) . . ?
C24 C23 H23A 107.1 . . ?
Si1 C23 H23A 107.1 . . ?
C24 C23 H23B 107.1 . . ?
Si1 C23 H23B 107.1 . . ?
H23A C23 H23B 106.8 . . ?
C26 C25 Si1 116.6(7) . . ?
C26 C25 H25A 108.1 . . ?
Si1 C25 H25A 108.1 . . ?
C26 C25 H25B 108.1 . . ?
Si1 C25 H25B 108.1 . . ?
H25A C25 H25B 107.3 . . ?
C24' C23' Si1 112.8(15) . . ?
C24' C23' H23C 109.0 . . ?
Si1 C23' H23C 109.0 . . ?
C24' C23' H23D 109.0 . . ?
Si1 C23' H23D 109.0 . . ?
H23C C23' H23D 107.8 . . ?
C23' C24' H24D 109.5 . . ?
C23' C24' H24E 109.5 . . ?
H24D C24' H24E 109.5 . . ?
C23' C24' H24F 109.5 . . ?
H24D C24' H24F 109.5 . . ?
H24E C24' H24F 109.5 . . ?
C26' C25' Si1 110.6(6) . . ?
C26' C25' H25C 109.5 . . ?
Si1 C25' H25C 109.5 . . ?
C26' C25' H25D 109.5 . . ?
Si1 C25' H25D 109.5 . . ?
H25C C25' H25D 108.1 . . ?
C25' C26' H26D 109.5 . . ?
C25' C26' H26E 109.5 . . ?
H26D C26' H26E 109.5 . . ?
C25' C26' H26F 109.5 . . ?
H26D C26' H26F 109.5 . . ?
H26E C26' H26F 109.5 . . ?

loop_
_geom_bond_atom_site_label_1
_geom_bond_atom_site_label_2
_geom_bond_distance
_geom_bond_site_symmetry_2
_geom_bond_publ_flag
Si1 C25' 1.822(9) . ?
Si1 C23' 1.836(14) . ?
Si1 C21 1.850(3) . ?
Si1 C5 1.878(3) . ?
Si1 C23 1.909(14) . ?
Si1 C25 1.936(12) . ?
O1 C1 1.193(4) . ?
O2 C8 1.197(3) . ?
N1 C8 1.391(4) . ?
N1 C1 1.402(3) . ?
N1 C9 1.431(4) . ?
C1 C2 1.505(4) . ?
C2 C7 1.521(4) . ?
C2 C3 1.563(4) . ?
C2 H2 1.0000 . ?
C3 C15 1.505(4) . ?
C3 C4 1.518(4) . ?
C3 H3 1.0000 . ?
C4 C5 1.333(4) . ?
C4 H4 0.9500 . ?
C5 C6 1.516(4) . ?
C6 C7 1.532(4) . ?
C6 H6A 0.9900 . ?
C6 H6B 0.9900 . ?
C7 C8 1.520(4) . ?
C7 H7 1.0000 . ?
C9 C10 1.364(5) . ?
C9 C14 1.373(4) . ?
C10 C11 1.378(5) . ?
C10 H10 0.9500 . ?
C11 C12 1.358(6) . ?
C11 H11 0.9500 . ?
C12 C13 1.365(6) . ?
C12 H12 0.9500 . ?
C13 C14 1.390(5) . ?
C13 H13 0.9500 . ?
C14 H14 0.9500 . ?
C15 C16 1.385(5) . ?
C15 C20 1.393(4) . ?
C16 C17 1.378(5) . ?
C16 H16 0.9500 . ?
C17 C18 1.400(6) . ?
C17 H17 0.9500 . ?
C18 C19 1.349(7) . ?
C18 H18 0.9500 . ?
C19 C20 1.374(6) . ?
C19 H19 0.9500 . ?
C20 H20 0.9500 . ?
C21 C22 1.526(4) . ?
C21 H21A 0.9900 . ?
C21 H21B 0.9900 . ?
C22 H22A 0.9800 . ?
C22 H22B 0.9800 . ?
C22 H22C 0.9800 . ?
C23 C24 1.502(16) . ?
C23 H23A 0.9900 . ?
C23 H23B 0.9900 . ?
C24 H24A 0.9800 . ?
C24 H24B 0.9800 . ?
C24 H24C 0.9800 . ?
C25 C26 1.538(14) . ?
C25 H25A 0.9900 . ?
C25 H25B 0.9900 . ?
C26 H26A 0.9800 . ?
C26 H26B 0.9800 . ?
C26 H26C 0.9800 . ?
C23' C24' 1.481(17) . ?
C23' H23C 0.9900 . ?
C23' H23D 0.9900 . ?
C24' H24D 0.9800 . ?
C24' H24E 0.9800 . ?
C24' H24F 0.9800 . ?
C25' C26' 1.512(13) . ?
C25' H25C 0.9900 . ?
C25' H25D 0.9900 . ?
C26' H26D 0.9800 . ?
C26' H26E 0.9800 . ?
C26' H26F 0.9800 . ?

loop_
_geom_torsion_atom_site_label_1
_geom_torsion_atom_site_label_2
_geom_torsion_atom_site_label_3
_geom_torsion_atom_site_label_4
_geom_torsion
_geom_torsion_site_symmetry_1
_geom_torsion_site_symmetry_2
_geom_torsion_site_symmetry_3
_geom_torsion_site_symmetry_4
_geom_torsion_publ_flag
C8 N1 C1 O1 175.2(3) . . . . ?
C9 N1 C1 O1 -1.7(5) . . . . ?
C8 N1 C1 C2 -1.9(3) . . . . ?
C9 N1 C1 C2 -178.8(2) . . . . ?
O1 C1 C2 C7 -171.6(3) . . . . ?
N1 C1 C2 C7 5.4(3) . . . . ?
O1 C1 C2 C3 65.1(4) . . . . ?
N1 C1 C2 C3 -117.9(3) . . . . ?
C1 C2 C3 C15 -55.4(3) . . . . ?
C7 C2 C3 C15 -175.2(2) . . . . ?
C1 C2 C3 C4 75.9(3) . . . . ?
C7 C2 C3 C4 -43.9(3) . . . . ?
C15 C3 C4 C5 179.7(2) . . . . ?
C2 C3 C4 C5 48.8(4) . . . . ?
C3 C4 C5 C6 -1.7(4) . . . . ?
C3 C4 C5 Si1 -179.6(2) . . . . ?
C25' Si1 C5 C4 111.1(4) . . . . ?
C23' Si1 C5 C4 -151.1(7) . . . . ?
C21 Si1 C5 C4 -20.9(3) . . . . ?
C23 Si1 C5 C4 -132.7(6) . . . . ?
C25 Si1 C5 C4 88.2(5) . . . . ?
C25' Si1 C5 C6 -66.6(4) . . . . ?
C23' Si1 C5 C6 31.1(7) . . . . ?
C21 Si1 C5 C6 161.4(2) . . . . ?
C23 Si1 C5 C6 49.5(6) . . . . ?
C25 Si1 C5 C6 -89.5(5) . . . . ?
C4 C5 C6 C7 -46.7(3) . . . . ?
Si1 C5 C6 C7 131.3(2) . . . . ?
C1 C2 C7 C8 -6.5(3) . . . . ?
C3 C2 C7 C8 118.7(2) . . . . ?
C1 C2 C7 C6 -126.5(2) . . . . ?
C3 C2 C7 C6 -1.2(3) . . . . ?
C5 C6 C7 C8 -71.1(3) . . . . ?
C5 C6 C7 C2 46.9(3) . . . . ?
C1 N1 C8 O2 178.4(3) . . . . ?
C9 N1 C8 O2 -4.7(4) . . . . ?
C1 N1 C8 C7 -2.4(3) . . . . ?
C9 N1 C8 C7 174.5(2) . . . . ?
C2 C7 C8 O2 -175.2(3) . . . . ?
C6 C7 C8 O2 -50.9(4) . . . . ?
C2 C7 C8 N1 5.7(3) . . . . ?
C6 C7 C8 N1 130.0(2) . . . . ?
C8 N1 C9 C10 134.0(3) . . . . ?
C1 N1 C9 C10 -49.4(4) . . . . ?
C8 N1 C9 C14 -46.6(4) . . . . ?
C1 N1 C9 C14 130.0(3) . . . . ?
C14 C9 C10 C11 -1.7(5) . . . . ?
N1 C9 C10 C11 177.7(3) . . . . ?
C9 C10 C11 C12 2.1(6) . . . . ?
C10 C11 C12 C13 -2.1(7) . . . . ?
C11 C12 C13 C14 1.6(6) . . . . ?
C10 C9 C14 C13 1.2(5) . . . . ?
N1 C9 C14 C13 -178.2(3) . . . . ?
C12 C13 C14 C9 -1.2(5) . . . . ?
C4 C3 C15 C16 -41.0(4) . . . . ?
C2 C3 C15 C16 87.2(3) . . . . ?
C4 C3 C15 C20 137.9(3) . . . . ?
C2 C3 C15 C20 -93.9(3) . . . . ?
C20 C15 C16 C17 -0.5(5) . . . . ?
C3 C15 C16 C17 178.4(3) . . . . ?
C15 C16 C17 C18 -0.2(6) . . . . ?
C16 C17 C18 C19 0.9(6) . . . . ?
C17 C18 C19 C20 -0.9(6) . . . . ?
C18 C19 C20 C15 0.2(5) . . . . ?
C16 C15 C20 C19 0.5(4) . . . . ?
C3 C15 C20 C19 -178.4(3) . . . . ?
C25' Si1 C21 C22 47.3(5) . . . . ?
C23' Si1 C21 C22 -56.2(8) . . . . ?
C5 Si1 C21 C22 176.2(3) . . . . ?
C23 Si1 C21 C22 -71.7(7) . . . . ?
C25 Si1 C21 C22 64.6(5) . . . . ?
C25' Si1 C23 C24 171.7(18) . . . . ?
C23' Si1 C23 C24 166(7) . . . . ?
C21 Si1 C23 C24 -63(2) . . . . ?
C5 Si1 C23 C24 53(2) . . . . ?
C25 Si1 C23 C24 178.0(15) . . . . ?
C25' Si1 C25 C26 -170(2) . . . . ?
C23' Si1 C25 C26 178.5(12) . . . . ?
C21 Si1 C25 C26 54.0(10) . . . . ?
C5 Si1 C25 C26 -60.3(10) . . . . ?
C23 Si1 C25 C26 174.4(13) . . . . ?
C25' Si1 C23' C24' 168.4(18) . . . . ?
C21 Si1 C23' C24' -71.2(19) . . . . ?
C5 Si1 C23' C24' 55.3(19) . . . . ?
C23 Si1 C23' C24' -17(4) . . . . ?
C25 Si1 C23' C24' 172.9(16) . . . . ?
C23' Si1 C25' C26' 178.5(12) . . . . ?
C21 Si1 C25' C26' 59.1(10) . . . . ?
C5 Si1 C25' C26' -68.7(10) . . . . ?
C23 Si1 C25' C26' 176.6(12) . . . . ?
C25 Si1 C25' C26' 9.4(13) . . . . ?
